data_4121020
loop_
_publ_author_name
'Yang Yang'
'Xiao-Li Pei'
'Quan-Ming Wang'

_publ_section_title
;
 Postclustering Dynamic Covalent Modification for Chirality Control and
 Chiral Sensing
;
_journal_name_full 'Journal of the American Chemical Society'
_journal_page_first 16184
_journal_page_last 16191
_journal_paper_doi 10.1021/ja4075419
_journal_volume 135
_journal_year 2013
_chemical_formula_sum 'C123 H124 Ag2 Au6 B4 Cl4 F16 N6 O12 P6'
_chemical_formula_weight 3950.68
_chemical_name_systematic
; 
 ? 
;
_space_group_IT_number 2
_symmetry_cell_setting triclinic
_symmetry_space_group_name_Hall '-P 1'
_symmetry_space_group_name_H-M 'P -1'
_atom_sites_solution_hydrogens geom
_atom_sites_solution_primary direct
_atom_sites_solution_secondary difmap
_audit_creation_method SHELXL-97
_cell_angle_alpha 82.767(5)
_cell_angle_beta 64.786(7)
_cell_angle_gamma 73.405(6)
_cell_formula_units_Z 1
_cell_length_a 15.3322(11)
_cell_length_b 15.4373(9)
_cell_length_c 16.4557(11)
_cell_measurement_reflns_used 7994
_cell_measurement_temperature 100(2)
_cell_volume 3377.0(4)
_computing_structure_refinement 'SHELXL-97 (Sheldrick, 1997)'
_computing_structure_solution 'SHELXS-97 (Sheldrick, 1990)'
_diffrn_ambient_temperature 100(2)
_diffrn_detector_area_resol_mean 10.3415
_diffrn_measured_fraction_theta_full 0.996
_diffrn_measured_fraction_theta_max 0.996
_diffrn_measurement_device_type 'SuperNova, Dual, Cu at zero, Atlas'
_diffrn_radiation_monochromator mirror
_diffrn_radiation_source 'SuperNova (Mo) x-ray Source'
_diffrn_radiation_type MoK\a
_diffrn_radiation_wavelength 0.71073
_diffrn_reflns_av_R_equivalents 0.0540
_diffrn_reflns_av_sigmaI/netI 0.0834
_diffrn_reflns_limit_h_max 18
_diffrn_reflns_limit_h_min -16
_diffrn_reflns_limit_k_max 16
_diffrn_reflns_limit_k_min -18
_diffrn_reflns_limit_l_max 19
_diffrn_reflns_limit_l_min -18
_diffrn_reflns_number 21470
_diffrn_reflns_theta_full 25.00
_diffrn_reflns_theta_max 25.00
_diffrn_reflns_theta_min 3.37
_exptl_absorpt_coefficient_mu 7.005
_exptl_absorpt_correction_T_max 0.4870
_exptl_absorpt_correction_T_min 0.3348
_exptl_absorpt_correction_type multi-scan
_exptl_absorpt_process_details
;
CrysAlisPro, Agilent Technologies,
Version 1.171.35.21 (release 20-01-2012 CrysAlis171 .NET)
(compiled Jan 23 2012,18:06:46)
empirical absorption correction using spherical harmonics,
 implemented in SCALE3 ABSPACK scaling algorithm.
;
_exptl_crystal_colour yellow
_exptl_crystal_density_diffrn 1.943
_exptl_crystal_description block
_exptl_crystal_F_000 1890
_exptl_crystal_size_max 0.20
_exptl_crystal_size_mid 0.15
_exptl_crystal_size_min 0.12
_refine_diff_density_max 3.512
_refine_diff_density_min -3.650
_refine_diff_density_rms 0.274
_refine_ls_extinction_method none
_refine_ls_goodness_of_fit_ref 1.028
_refine_ls_hydrogen_treatment mixed
_refine_ls_matrix_type full
_refine_ls_number_parameters 738
_refine_ls_number_reflns 11862
_refine_ls_number_restraints 466
_refine_ls_restrained_S_all 1.009
_refine_ls_R_factor_all 0.0863
_refine_ls_R_factor_gt 0.0594
_refine_ls_shift/su_max 0.001
_refine_ls_shift/su_mean 0.000
_refine_ls_structure_factor_coef Fsqd
_refine_ls_weighting_details 'calc w=1/[\s^2^(Fo^2^)+(0.0865P)^2^+32.8325P] where P=(Fo^2^+2Fc^2^)/3'
_refine_ls_weighting_scheme calc
_refine_ls_wR_factor_gt 0.1526
_refine_ls_wR_factor_ref 0.1799
_reflns_number_gt 8704
_reflns_number_total 11862
_reflns_threshold_expression >2sigma(I)
_cod_data_source_file ja4075419_si_002_2.cif
_cod_data_source_block 2
_cod_database_code 4121020

loop_
_symmetry_equiv_pos_as_xyz
'x, y, z'
'-x, -y, -z'

loop_
_atom_site_label
_atom_site_type_symbol
_atom_site_fract_x
_atom_site_fract_y
_atom_site_fract_z
_atom_site_U_iso_or_equiv
_atom_site_adp_type
_atom_site_occupancy
_atom_site_symmetry_multiplicity
_atom_site_calc_flag
_atom_site_refinement_flags
Au1 Au 0.48958(3) 0.36717(3) 0.99713(3) 0.02338(14) Uani 1 1 d U
Au2 Au 0.36939(3) 0.55330(3) 0.97698(3) 0.02573(15) Uani 1 1 d U
Au3 Au 0.58798(3) 0.49490(3) 0.86075(3) 0.02643(15) Uani 1 1 d U
Ag1 Ag 0.46899(7) 0.67551(6) 0.84553(6) 0.0251(2) Uani 1 1 d U
P1 P 0.4900(2) 0.2204(2) 1.0009(2) 0.0240(7) Uani 1 1 d U
P2 P 0.2331(2) 0.6142(2) 0.9472(2) 0.0245(7) Uani 1 1 d U
P3 P 0.6800(3) 0.5038(2) 0.7123(2) 0.0344(8) Uani 1 1 d U
O1 O 0.2268(9) 0.0582(9) 1.3994(7) 0.065(3) Uani 1 1 d U
O2 O 0.3852(8) 0.0033(7) 1.3875(7) 0.053(3) Uani 1 1 d U
O3 O 0.2797(7) 1.0141(6) 0.7540(6) 0.038(2) Uani 1 1 d U
O4 O 0.1081(7) 1.0523(6) 0.8403(7) 0.040(2) Uani 1 1 d U
O5 O 0.4182(8) 0.6919(8) 0.4579(6) 0.053(3) Uani 1 1 d U
O6 O 0.3157(7) 0.7463(7) 0.6031(6) 0.047(3) Uani 1 1 d U
N1 N 0.4416(7) 0.2146(7) 1.1785(6) 0.027(2) Uani 1 1 d U
N2 N 0.3035(7) 0.7612(7) 0.8790(6) 0.028(2) Uani 1 1 d U
N3 N 0.5168(8) 0.6181(7) 0.7022(7) 0.035(3) Uani 1 1 d U
C1 C 0.5000 0.5000 1.0000 0.014(3) Uiso 1 2 d S
C2S C 0.0605(14) 0.0618(14) 0.3216(13) 0.077(6) Uiso 1 1 d .
H2A H 0.1177 0.0188 0.3274 0.093 Uiso 1 1 calc R
H2B H 0.0853 0.1018 0.2718 0.093 Uiso 1 1 calc R
C110 C 0.6164(9) 0.1481(8) 0.9651(8) 0.027(3) Uani 1 1 d U
C111 C 0.6350(10) 0.0579(8) 0.9977(9) 0.034(3) Uani 1 1 d U
H11A H 0.5823 0.0347 1.0374 0.041 Uiso 1 1 calc R
C112 C 0.7319(10) 0.0054(9) 0.9698(9) 0.035(3) Uani 1 1 d U
H11D H 0.7447 -0.0536 0.9910 0.042 Uiso 1 1 calc R
C113 C 0.8096(12) 0.0393(11) 0.9110(10) 0.049(4) Uani 1 1 d U
H11B H 0.8746 0.0028 0.8908 0.059 Uiso 1 1 calc R
C114 C 0.7915(11) 0.1277(11) 0.8818(10) 0.047(4) Uani 1 1 d U
H11C H 0.8447 0.1509 0.8433 0.057 Uiso 1 1 calc R
C115 C 0.6947(10) 0.1823(10) 0.9090(9) 0.039(3) Uani 1 1 d U
H11E H 0.6833 0.2419 0.8893 0.046 Uiso 1 1 calc R
C120 C 0.4348(9) 0.1913(7) 0.9330(8) 0.028(3) Uani 1 1 d U
C121 C 0.4933(11) 0.1354(9) 0.8597(8) 0.036(3) Uani 1 1 d U
H12B H 0.5598 0.1073 0.8478 0.044 Uiso 1 1 calc R
C122 C 0.4509(11) 0.1217(10) 0.8037(9) 0.043(3) Uani 1 1 d U
H12E H 0.4885 0.0826 0.7552 0.052 Uiso 1 1 calc R
C123 C 0.3530(11) 0.1665(9) 0.8209(9) 0.040(4) Uani 1 1 d U
H12D H 0.3254 0.1592 0.7825 0.048 Uiso 1 1 calc R
C124 C 0.2975(11) 0.2203(9) 0.8927(9) 0.040(3) Uani 1 1 d U
H12C H 0.2309 0.2482 0.9048 0.047 Uiso 1 1 calc R
C125 C 0.3376(10) 0.2346(9) 0.9483(9) 0.037(3) Uani 1 1 d U
H12A H 0.2989 0.2739 0.9966 0.045 Uiso 1 1 calc R
C130 C 0.4262(9) 0.1809(8) 1.1154(8) 0.026(3) Uani 1 1 d U
C131 C 0.3708(9) 0.1195(9) 1.1334(8) 0.030(3) Uani 1 1 d U
H13A H 0.3598 0.0995 1.0884 0.036 Uiso 1 1 calc R
C132 C 0.3318(10) 0.0881(9) 1.2211(8) 0.034(3) Uani 1 1 d U
H13C H 0.2943 0.0462 1.2354 0.041 Uiso 1 1 calc R
C133 C 0.3484(11) 0.1186(10) 1.2869(9) 0.038(3) Uani 1 1 d U
C134 C 0.4024(10) 0.1850(8) 1.2630(8) 0.033(3) Uani 1 1 d U
H13B H 0.4110 0.2088 1.3074 0.039 Uiso 1 1 calc R
C135 C 0.3134(11) 0.0825(11) 1.3806(9) 0.044(4) Uani 1 1 d U
H13D H 0.3010 0.1284 1.4231 0.053 Uiso 1 1 calc R
C136 C 0.1762(15) 0.0368(17) 1.4948(11) 0.089(7) Uani 1 1 d U
H13H H 0.1169 0.0199 1.5046 0.134 Uiso 1 1 calc R
H13I H 0.1586 0.0890 1.5303 0.134 Uiso 1 1 calc R
H13J H 0.2200 -0.0123 1.5119 0.134 Uiso 1 1 calc R
C137 C 0.4654(12) 0.0190(12) 1.3984(10) 0.056(4) Uani 1 1 d U
H13E H 0.5102 -0.0377 1.4020 0.084 Uiso 1 1 calc R
H13F H 0.4405 0.0524 1.4527 0.084 Uiso 1 1 calc R
H13G H 0.5001 0.0531 1.3481 0.084 Uiso 1 1 calc R
C210 C 0.1173(9) 0.6095(9) 1.0407(9) 0.032(3) Uani 1 1 d U
C211 C 0.1073(10) 0.6274(9) 1.1261(8) 0.034(3) Uani 1 1 d U
H21E H 0.1612 0.6365 1.1329 0.041 Uiso 1 1 calc R
C212 C 0.0197(11) 0.6314(10) 1.1992(10) 0.044(4) Uani 1 1 d U
H21B H 0.0135 0.6440 1.2555 0.053 Uiso 1 1 calc R
C213 C -0.0590(11) 0.6171(10) 1.1894(10) 0.045(4) Uani 1 1 d U
H21D H -0.1184 0.6190 1.2397 0.055 Uiso 1 1 calc R
C214 C -0.0521(10) 0.5996(10) 1.1059(10) 0.043(3) Uani 1 1 d U
H21C H -0.1070 0.5916 1.1001 0.051 Uiso 1 1 calc R
C215 C 0.0369(9) 0.5942(8) 1.0317(9) 0.032(3) Uani 1 1 d U
H21A H 0.0431 0.5803 0.9758 0.038 Uiso 1 1 calc R
C220 C 0.2412(8) 0.5637(8) 0.8505(8) 0.026(3) Uani 1 1 d U
C221 C 0.3052(10) 0.4800(9) 0.8227(9) 0.037(3) Uani 1 1 d U
H22A H 0.3429 0.4505 0.8546 0.045 Uiso 1 1 calc R
C222 C 0.3152(12) 0.4378(12) 0.7473(10) 0.052(4) Uani 1 1 d U
H22D H 0.3592 0.3812 0.7290 0.062 Uiso 1 1 calc R
C223 C 0.2585(12) 0.4818(12) 0.7013(9) 0.051(4) Uani 1 1 d U
H22C H 0.2640 0.4547 0.6514 0.061 Uiso 1 1 calc R
C224 C 0.1944(12) 0.5649(11) 0.7278(9) 0.045(4) Uani 1 1 d U
H22E H 0.1567 0.5939 0.6958 0.054 Uiso 1 1 calc R
C225 C 0.1848(10) 0.6067(10) 0.8026(9) 0.039(3) Uani 1 1 d U
H22B H 0.1408 0.6634 0.8204 0.047 Uiso 1 1 calc R
C230 C 0.2174(9) 0.7337(8) 0.9190(7) 0.025(3) Uani 1 1 d U
C231 C 0.1244(9) 0.7927(9) 0.9391(8) 0.030(3) Uani 1 1 d U
H23D H 0.0671 0.7726 0.9706 0.036 Uiso 1 1 calc R
C232 C 0.1170(9) 0.8821(8) 0.9121(9) 0.032(3) Uani 1 1 d U
H23B H 0.0550 0.9221 0.9230 0.038 Uiso 1 1 calc R
C233 C 0.2040(9) 0.9112(8) 0.8683(8) 0.026(3) Uani 1 1 d U
C234 C 0.2947(9) 0.8493(8) 0.8542(8) 0.028(3) Uani 1 1 d U
H23A H 0.3525 0.8692 0.8261 0.034 Uiso 1 1 calc R
C235 C 0.2020(9) 1.0088(8) 0.8379(9) 0.030(3) Uani 1 1 d U
H23C H 0.2116 1.0384 0.8816 0.036 Uiso 1 1 calc R
C236 C 0.2716(12) 0.9788(10) 0.6816(9) 0.047(4) Uani 1 1 d U
H23H H 0.3271 0.9845 0.6264 0.070 Uiso 1 1 calc R
H23I H 0.2105 1.0122 0.6771 0.070 Uiso 1 1 calc R
H23J H 0.2718 0.9163 0.6929 0.070 Uiso 1 1 calc R
C237 C 0.0930(11) 1.1471(9) 0.8275(10) 0.044(4) Uani 1 1 d U
H23E H 0.0272 1.1733 0.8298 0.066 Uiso 1 1 calc R
H23F H 0.1415 1.1595 0.7700 0.066 Uiso 1 1 calc R
H23G H 0.0999 1.1725 0.8740 0.066 Uiso 1 1 calc R
C310 C 0.7607(10) 0.5760(11) 0.6932(11) 0.050(4) Uani 1 1 d U
C311 C 0.7879(13) 0.5874(12) 0.7612(12) 0.061(5) Uani 1 1 d U
H31A H 0.7667 0.5552 0.8147 0.074 Uiso 1 1 calc R
C312 C 0.8451(17) 0.6448(15) 0.7505(16) 0.091(7) Uani 1 1 d U
H31C H 0.8644 0.6487 0.7961 0.109 Uiso 1 1 calc R
C313 C 0.8746(16) 0.6958(16) 0.6765(18) 0.102(8) Uani 1 1 d U
H31E H 0.9118 0.7360 0.6714 0.122 Uiso 1 1 calc R
C314 C 0.8479(17) 0.6871(18) 0.6071(15) 0.099(8) Uani 1 1 d U
H31D H 0.8679 0.7212 0.5548 0.118 Uiso 1 1 calc R
C315 C 0.7911(14) 0.6270(14) 0.6169(13) 0.074(6) Uani 1 1 d U
H31B H 0.7736 0.6214 0.5705 0.088 Uiso 1 1 calc R
C320 C 0.7554(11) 0.3945(10) 0.6634(10) 0.046(4) Uani 1 1 d U
C321 C 0.8547(15) 0.3684(14) 0.6379(12) 0.080(6) Uani 1 1 d U
H32A H 0.8893 0.4094 0.6369 0.096 Uiso 1 1 calc R
C322 C 0.906(2) 0.277(2) 0.6124(16) 0.116(10) Uani 1 1 d U
H32E H 0.9750 0.2592 0.5910 0.139 Uiso 1 1 calc R
C323 C 0.856(3) 0.2148(17) 0.6186(18) 0.114(10) Uani 1 1 d U
H32D H 0.8905 0.1548 0.6036 0.137 Uiso 1 1 calc R
C324 C 0.759(2) 0.2403(13) 0.6458(14) 0.091(8) Uani 1 1 d U
H32C H 0.7247 0.1982 0.6489 0.109 Uiso 1 1 calc R
C325 C 0.7062(16) 0.3292(13) 0.6702(12) 0.071(5) Uani 1 1 d U
H32B H 0.6370 0.3453 0.6914 0.085 Uiso 1 1 calc R
C330 C 0.6004(10) 0.5553(9) 0.6530(9) 0.035(3) Uani 1 1 d U
C331 C 0.6183(10) 0.5297(9) 0.5695(8) 0.038(3) Uani 1 1 d U
H33A H 0.6749 0.4849 0.5380 0.046 Uiso 1 1 calc R
C332 C 0.5507(10) 0.5716(10) 0.5329(9) 0.042(3) Uani 1 1 d U
H33D H 0.5641 0.5581 0.4746 0.050 Uiso 1 1 calc R
C333 C 0.4622(10) 0.6342(9) 0.5832(9) 0.036(3) Uani 1 1 d U
C334 C 0.4521(10) 0.6549(9) 0.6659(8) 0.035(3) Uani 1 1 d U
H33C H 0.3951 0.6984 0.6993 0.042 Uiso 1 1 calc R
C335 C 0.3811(11) 0.6744(10) 0.5500(9) 0.043(4) Uani 1 1 d U
H33B H 0.3443 0.6287 0.5607 0.052 Uiso 1 1 calc R
C336 C 0.2243(12) 0.7795(12) 0.5920(12) 0.059(4) Uani 1 1 d U
H33E H 0.1827 0.8300 0.6312 0.089 Uiso 1 1 calc R
H33F H 0.1903 0.7325 0.6065 0.089 Uiso 1 1 calc R
H33G H 0.2384 0.7984 0.5309 0.089 Uiso 1 1 calc R
C337 C 0.4659(13) 0.7625(14) 0.4351(13) 0.082(7) Uani 1 1 d U
H33H H 0.4905 0.7725 0.3714 0.123 Uiso 1 1 calc R
H33I H 0.5205 0.7464 0.4529 0.123 Uiso 1 1 calc R
H33J H 0.4191 0.8167 0.4655 0.123 Uiso 1 1 calc R
B1 B 0.0823(14) 0.2170(14) 0.1150(12) 0.052(4) Uiso 1 1 d .
B2 B 0.2693(12) 0.2558(12) 0.5730(10) 0.073(6) Uiso 1 1 d D
F1 F 0.0908(6) 0.1712(6) 0.0468(6) 0.058(2) Uiso 1 1 d .
F2 F 0.0872(8) 0.3067(8) 0.0887(7) 0.074(3) Uiso 1 1 d .
F3 F -0.0047(8) 0.2180(8) 0.1899(7) 0.083(3) Uiso 1 1 d .
F4 F 0.1634(6) 0.1779(6) 0.1406(5) 0.051(2) Uiso 1 1 d .
F5 F 0.1954(10) 0.2190(11) 0.5808(10) 0.143(6) Uiso 1 1 d D
F6 F 0.2242(16) 0.3496(11) 0.5881(16) 0.268(13) Uiso 1 1 d D
F7 F 0.3417(7) 0.2475(7) 0.4877(6) 0.072(3) Uiso 1 1 d D
F8 F 0.3018(15) 0.2298(15) 0.6381(11) 0.208(9) Uiso 1 1 d D
Cl1 Cl -0.0057(5) 0.1220(4) 0.4148(4) 0.0963(17) Uiso 1 1 d .
Cl2 Cl -0.0100(5) 0.0012(5) 0.2968(4) 0.1018(18) Uiso 1 1 d .

loop_
_atom_site_aniso_label
_atom_site_aniso_U_11
_atom_site_aniso_U_22
_atom_site_aniso_U_33
_atom_site_aniso_U_23
_atom_site_aniso_U_13
_atom_site_aniso_U_12
Au1 0.0340(3) 0.0144(2) 0.0343(3) 0.00626(19) -0.0254(2) -0.0093(2)
Au2 0.0313(3) 0.0163(3) 0.0425(3) 0.0088(2) -0.0273(2) -0.0096(2)
Au3 0.0354(3) 0.0173(3) 0.0372(3) 0.0054(2) -0.0259(2) -0.0072(2)
Ag1 0.0329(5) 0.0197(5) 0.0334(5) 0.0032(4) -0.0232(4) -0.0088(4)
P1 0.0407(18) 0.0127(15) 0.0321(16) 0.0088(12) -0.0278(15) -0.0104(13)
P2 0.0304(17) 0.0158(16) 0.0383(17) 0.0080(13) -0.0253(15) -0.0079(13)
P3 0.0403(19) 0.0303(19) 0.0398(18) 0.0054(15) -0.0263(16) -0.0061(16)
O1 0.087(8) 0.087(9) 0.055(6) 0.045(6) -0.046(6) -0.064(7)
O2 0.082(8) 0.046(7) 0.054(6) 0.023(5) -0.048(6) -0.029(6)
O3 0.052(6) 0.029(5) 0.051(6) 0.010(4) -0.040(5) -0.015(4)
O4 0.049(6) 0.015(5) 0.072(6) 0.011(4) -0.044(5) -0.007(4)
O5 0.064(7) 0.053(7) 0.045(6) 0.016(5) -0.033(5) -0.011(6)
O6 0.053(6) 0.043(6) 0.052(6) -0.005(5) -0.033(5) -0.001(5)
N1 0.036(6) 0.022(6) 0.036(6) 0.011(4) -0.026(5) -0.012(5)
N2 0.038(6) 0.029(6) 0.034(5) 0.013(4) -0.028(5) -0.019(5)
N3 0.048(7) 0.022(6) 0.051(7) 0.002(5) -0.040(6) -0.004(5)
C110 0.045(7) 0.020(6) 0.034(6) 0.009(5) -0.034(6) -0.010(6)
C111 0.050(8) 0.022(7) 0.047(8) 0.003(6) -0.036(7) -0.008(6)
C112 0.049(8) 0.025(7) 0.048(8) 0.011(6) -0.037(7) -0.011(6)
C113 0.050(9) 0.044(9) 0.054(9) -0.015(8) -0.032(8) 0.010(8)
C114 0.038(8) 0.056(10) 0.056(9) 0.004(8) -0.028(7) -0.010(7)
C115 0.053(9) 0.032(8) 0.037(7) 0.004(6) -0.023(7) -0.013(7)
C120 0.048(8) 0.009(6) 0.044(7) 0.009(5) -0.035(6) -0.010(5)
C121 0.063(9) 0.026(7) 0.036(7) 0.005(6) -0.031(7) -0.021(7)
C122 0.063(10) 0.042(9) 0.040(8) 0.009(7) -0.036(7) -0.018(7)
C123 0.077(10) 0.030(8) 0.047(8) 0.023(6) -0.049(8) -0.034(8)
C124 0.053(9) 0.023(7) 0.056(9) 0.008(6) -0.037(8) -0.012(6)
C125 0.045(8) 0.031(8) 0.050(8) 0.002(6) -0.034(7) -0.008(6)
C130 0.036(7) 0.015(6) 0.040(7) 0.015(5) -0.031(6) -0.008(5)
C131 0.036(7) 0.036(8) 0.029(6) 0.003(6) -0.020(6) -0.017(6)
C132 0.045(8) 0.028(7) 0.039(7) 0.015(6) -0.025(6) -0.017(6)
C133 0.051(8) 0.035(8) 0.037(7) 0.011(6) -0.028(7) -0.014(7)
C134 0.043(8) 0.023(7) 0.037(7) 0.000(6) -0.024(6) -0.005(6)
C135 0.055(9) 0.055(10) 0.040(8) 0.022(7) -0.033(7) -0.028(8)
C136 0.100(15) 0.15(2) 0.058(10) 0.068(12) -0.055(11) -0.081(15)
C137 0.071(11) 0.068(12) 0.047(8) 0.018(8) -0.040(8) -0.025(9)
C210 0.036(7) 0.024(7) 0.047(7) 0.007(6) -0.028(6) -0.012(6)
C211 0.036(7) 0.029(7) 0.035(7) -0.004(6) -0.014(6) -0.004(6)
C212 0.051(9) 0.038(9) 0.047(8) 0.003(7) -0.029(8) -0.003(7)
C213 0.044(8) 0.035(9) 0.052(9) 0.009(7) -0.017(7) -0.011(7)
C214 0.041(8) 0.033(8) 0.062(9) -0.001(7) -0.023(7) -0.017(7)
C215 0.035(7) 0.016(6) 0.049(8) 0.002(6) -0.021(6) -0.007(5)
C220 0.023(6) 0.013(6) 0.042(7) 0.002(5) -0.015(6) -0.001(5)
C221 0.043(8) 0.034(8) 0.045(8) 0.011(6) -0.022(7) -0.022(7)
C222 0.062(10) 0.050(10) 0.047(9) -0.004(8) -0.018(8) -0.026(8)
C223 0.065(10) 0.064(12) 0.034(7) -0.001(8) -0.009(8) -0.050(9)
C224 0.064(10) 0.056(10) 0.033(7) 0.009(7) -0.030(7) -0.031(8)
C225 0.047(8) 0.044(9) 0.039(7) 0.007(6) -0.026(7) -0.021(7)
C230 0.031(7) 0.032(7) 0.021(6) 0.007(5) -0.017(5) -0.016(6)
C231 0.027(7) 0.031(7) 0.035(7) 0.002(6) -0.016(6) -0.006(6)
C232 0.029(7) 0.021(7) 0.051(8) 0.004(6) -0.028(6) 0.001(5)
C233 0.032(7) 0.019(6) 0.036(7) -0.006(5) -0.022(6) -0.003(5)
C234 0.041(7) 0.019(6) 0.044(7) 0.009(5) -0.033(6) -0.017(6)
C235 0.034(7) 0.021(7) 0.042(7) 0.003(6) -0.024(6) -0.008(5)
C236 0.074(11) 0.035(8) 0.038(7) 0.009(6) -0.031(8) -0.017(8)
C237 0.053(9) 0.023(8) 0.054(9) 0.003(6) -0.027(8) 0.000(7)
C310 0.036(8) 0.043(9) 0.078(11) 0.016(8) -0.037(8) -0.005(7)
C311 0.077(12) 0.069(12) 0.070(11) 0.019(9) -0.048(10) -0.046(10)
C312 0.129(18) 0.078(15) 0.120(17) 0.033(13) -0.088(16) -0.064(14)
C313 0.095(15) 0.089(17) 0.16(2) 0.070(16) -0.076(16) -0.067(14)
C314 0.106(17) 0.13(2) 0.093(15) 0.071(15) -0.059(13) -0.088(16)
C315 0.077(12) 0.082(14) 0.075(12) 0.049(11) -0.047(10) -0.038(11)
C320 0.055(9) 0.035(9) 0.053(9) 0.001(7) -0.036(8) 0.001(7)
C321 0.074(13) 0.069(13) 0.063(11) 0.002(10) -0.023(10) 0.021(11)
C322 0.091(17) 0.10(2) 0.081(16) 0.016(15) -0.012(14) 0.036(16)
C323 0.17(3) 0.049(15) 0.097(18) -0.015(13) -0.06(2) 0.025(17)
C324 0.15(2) 0.036(11) 0.075(13) -0.014(9) -0.072(15) 0.032(13)
C325 0.097(14) 0.061(12) 0.061(11) -0.005(9) -0.046(11) -0.008(11)
C330 0.044(8) 0.022(7) 0.045(8) 0.004(6) -0.026(7) -0.005(6)
C331 0.045(8) 0.031(8) 0.034(7) -0.001(6) -0.019(6) 0.000(6)
C332 0.047(8) 0.040(9) 0.039(7) 0.011(7) -0.021(7) -0.010(7)
C333 0.049(8) 0.029(7) 0.039(7) 0.005(6) -0.026(7) -0.010(6)
C334 0.040(8) 0.032(8) 0.035(7) 0.000(6) -0.021(6) -0.003(6)
C335 0.061(9) 0.046(9) 0.034(7) 0.007(7) -0.030(7) -0.016(8)
C336 0.059(10) 0.060(11) 0.074(11) -0.001(9) -0.049(9) 0.000(8)
C337 0.056(11) 0.083(15) 0.074(12) 0.043(11) -0.016(10) -0.003(10)

loop_
_atom_type_symbol
_atom_type_description
_atom_type_scat_dispersion_real
_atom_type_scat_dispersion_imag
_atom_type_scat_source
C C 0.0033 0.0016 'International Tables Vol C Tables 4.2.6.8 and 6.1.1.4'
H H 0.0000 0.0000 'International Tables Vol C Tables 4.2.6.8 and 6.1.1.4'
B B 0.0013 0.0007 'International Tables Vol C Tables 4.2.6.8 and 6.1.1.4'
N N 0.0061 0.0033 'International Tables Vol C Tables 4.2.6.8 and 6.1.1.4'
O O 0.0106 0.0060 'International Tables Vol C Tables 4.2.6.8 and 6.1.1.4'
F F 0.0171 0.0103 'International Tables Vol C Tables 4.2.6.8 and 6.1.1.4'
Cl Cl 0.1484 0.1585 'International Tables Vol C Tables 4.2.6.8 and 6.1.1.4'
P P 0.1023 0.0942 'International Tables Vol C Tables 4.2.6.8 and 6.1.1.4'
Ag Ag -0.8971 1.1015 'International Tables Vol C Tables 4.2.6.8 and 6.1.1.4'
Au Au -2.0133 8.8022 'International Tables Vol C Tables 4.2.6.8 and 6.1.1.4'

loop_
_geom_angle_atom_site_label_1
_geom_angle_atom_site_label_2
_geom_angle_atom_site_label_3
_geom_angle
_geom_angle_site_symmetry_1
_geom_angle_site_symmetry_3
C1 Au1 P1 173.93(8) . .
C1 Au1 Ag1 89.36(2) . 2_667
P1 Au1 Ag1 85.35(7) . 2_667
C1 Au1 Au2 45.376(12) . 2_667
P1 Au1 Au2 128.77(8) . 2_667
Ag1 Au1 Au2 59.36(2) 2_667 2_667
C1 Au1 Au3 45.001(13) . 2_667
P1 Au1 Au3 133.08(8) . 2_667
Ag1 Au1 Au3 59.62(2) 2_667 2_667
Au2 Au1 Au3 60.463(16) 2_667 2_667
C1 Au1 Au3 44.854(13) . .
P1 Au1 Au3 136.46(8) . .
Ag1 Au1 Au3 119.24(2) 2_667 .
Au2 Au1 Au3 59.889(15) 2_667 .
Au3 Au1 Au3 89.855(18) 2_667 .
C1 Au1 Au2 44.667(12) . .
P1 Au1 Au2 141.14(8) . .
Ag1 Au1 Au2 119.19(2) 2_667 .
Au2 Au1 Au2 90.043(17) 2_667 .
Au3 Au1 Au2 59.565(15) 2_667 .
Au3 Au1 Au2 59.965(16) . .
C1 Au2 P2 177.42(8) . .
C1 Au2 Ag1 88.86(2) . .
P2 Au2 Ag1 88.58(8) . .
C1 Au2 Au1 45.333(12) . 2_667
P2 Au2 Au1 133.01(8) . 2_667
Ag1 Au2 Au1 58.78(2) . 2_667
C1 Au2 Au3 45.116(14) . 2_667
P2 Au2 Au3 136.86(8) . 2_667
Ag1 Au2 Au3 119.12(2) . 2_667
Au1 Au2 Au3 60.347(15) 2_667 2_667
C1 Au2 Au3 44.696(13) . .
P2 Au2 Au3 133.28(8) . .
Ag1 Au2 Au3 59.26(2) . .
Au1 Au2 Au3 59.931(16) 2_667 .
Au3 Au2 Au3 89.812(18) 2_667 .
C1 Au2 Au1 44.624(12) . .
P2 Au2 Au1 136.97(8) . .
Ag1 Au2 Au1 118.94(2) . .
Au1 Au2 Au1 89.957(17) 2_667 .
Au3 Au2 Au1 59.763(15) 2_667 .
Au3 Au2 Au1 59.695(16) . .
C1 Au3 P3 174.53(10) . .
C1 Au3 Ag1 88.54(2) . .
P3 Au3 Ag1 86.86(9) . .
C1 Au3 Au2 45.305(13) . 2_667
P3 Au3 Au2 135.62(9) . 2_667
Ag1 Au3 Au2 119.16(2) . 2_667
C1 Au3 Au1 45.147(13) . 2_667
P3 Au3 Au1 129.49(9) . 2_667
Ag1 Au3 Au1 58.49(2) . 2_667
Au2 Au3 Au1 60.672(16) 2_667 2_667
C1 Au3 Au1 44.998(13) . .
P3 Au3 Au1 140.35(9) . .
Ag1 Au3 Au1 119.03(3) . .
Au2 Au3 Au1 59.763(15) 2_667 .
Au1 Au3 Au1 90.145(18) 2_667 .
C1 Au3 Au2 44.883(13) . .
P3 Au3 Au2 133.69(9) . .
Ag1 Au3 Au2 58.70(2) . .
Au2 Au3 Au2 90.188(18) 2_667 .
Au1 Au3 Au2 59.606(16) 2_667 .
Au1 Au3 Au2 60.340(16) . .
N3 Ag1 N2 101.9(3) . .
N3 Ag1 N1 105.8(4) . 2_667
N2 Ag1 N1 104.1(3) . 2_667
N3 Ag1 Au1 141.0(2) . 2_667
N2 Ag1 Au1 112.6(2) . 2_667
N1 Ag1 Au1 83.5(2) 2_667 2_667
N3 Ag1 Au2 107.3(3) . .
N2 Ag1 Au2 82.5(2) . .
N1 Ag1 Au2 144.1(2) 2_667 .
Au1 Ag1 Au2 61.86(2) 2_667 .
N3 Ag1 Au3 79.8(3) . .
N2 Ag1 Au3 142.7(2) . .
N1 Ag1 Au3 111.3(2) 2_667 .
Au1 Ag1 Au3 61.88(2) 2_667 .
Au2 Ag1 Au3 62.05(2) . .
C110 P1 C120 107.2(5) . .
C110 P1 C130 103.4(5) . .
C120 P1 C130 106.8(6) . .
C110 P1 Au1 110.8(4) . .
C120 P1 Au1 115.7(4) . .
C130 P1 Au1 112.2(4) . .
C220 P2 C210 109.2(5) . .
C220 P2 C230 104.1(5) . .
C210 P2 C230 104.1(6) . .
C220 P2 Au2 112.2(4) . .
C210 P2 Au2 113.8(4) . .
C230 P2 Au2 112.8(4) . .
C310 P3 C320 108.9(7) . .
C310 P3 C330 106.7(6) . .
C320 P3 C330 108.5(6) . .
C310 P3 Au3 109.3(6) . .
C320 P3 Au3 112.4(5) . .
C330 P3 Au3 110.9(5) . .
C135 O1 C136 112.3(11) . .
C137 O2 C135 115.0(12) . .
C235 O3 C236 114.0(10) . .
C235 O4 C237 113.2(10) . .
C335 O5 C337 111.8(13) . .
C335 O6 C336 114.6(11) . .
C134 N1 C130 118.1(10) . .
C134 N1 Ag1 116.0(8) . 2_667
C130 N1 Ag1 126.0(8) . 2_667
C234 N2 C230 116.9(11) . .
C234 N2 Ag1 114.3(8) . .
C230 N2 Ag1 128.8(8) . .
C334 N3 C330 117.2(11) . .
C334 N3 Ag1 113.6(8) . .
C330 N3 Ag1 129.1(8) . .
Au3 C1 Au3 180.000(3) 2_667 .
Au3 C1 Au1 89.852(18) 2_667 .
Au3 C1 Au1 90.148(18) . .
Au3 C1 Au1 90.148(18) 2_667 2_667
Au3 C1 Au1 89.852(19) . 2_667
Au1 C1 Au1 180.000(2) . 2_667
Au3 C1 Au2 90.421(19) 2_667 2_667
Au3 C1 Au2 89.579(19) . 2_667
Au1 C1 Au2 89.291(17) . 2_667
Au1 C1 Au2 90.709(18) 2_667 2_667
Au3 C1 Au2 89.579(19) 2_667 .
Au3 C1 Au2 90.420(19) . .
Au1 C1 Au2 90.709(17) . .
Au1 C1 Au2 89.291(18) 2_667 .
Au2 C1 Au2 180.000(1) 2_667 .
Cl1 C2S Cl2 113.1(11) . .
C115 C110 C111 119.7(12) . .
C115 C110 P1 119.4(10) . .
C111 C110 P1 120.9(10) . .
C112 C111 C110 119.3(13) . .
C113 C112 C111 120.5(13) . .
C112 C113 C114 120.0(14) . .
C113 C114 C115 120.8(15) . .
C110 C115 C114 119.7(14) . .
C125 C120 C121 119.9(11) . .
C125 C120 P1 119.2(9) . .
C121 C120 P1 120.3(10) . .
C120 C121 C122 118.9(13) . .
C123 C122 C121 119.6(13) . .
C124 C123 C122 120.5(12) . .
C123 C124 C125 120.8(14) . .
C124 C125 C120 120.3(13) . .
N1 C130 C131 123.7(11) . .
N1 C130 P1 114.4(8) . .
C131 C130 P1 121.9(9) . .
C130 C131 C132 117.7(11) . .
C133 C132 C131 120.5(12) . .
C132 C133 C134 117.8(12) . .
C132 C133 C135 122.2(13) . .
C134 C133 C135 119.9(12) . .
N1 C134 C133 122.1(11) . .
O1 C135 O2 107.6(12) . .
O1 C135 C133 107.8(11) . .
O2 C135 C133 110.1(12) . .
C215 C210 C211 119.1(12) . .
C215 C210 P2 123.6(10) . .
C211 C210 P2 117.2(9) . .
C212 C211 C210 120.8(13) . .
C211 C212 C213 119.6(13) . .
C212 C213 C214 121.3(14) . .
C215 C214 C213 119.4(13) . .
C214 C215 C210 119.8(12) . .
C221 C220 C225 118.6(12) . .
C221 C220 P2 119.2(10) . .
C225 C220 P2 122.2(9) . .
C220 C221 C222 121.7(14) . .
C223 C222 C221 118.5(15) . .
C224 C223 C222 120.7(13) . .
C223 C224 C225 120.6(15) . .
C220 C225 C224 119.9(14) . .
N2 C230 C231 122.5(12) . .
N2 C230 P2 115.4(9) . .
C231 C230 P2 122.0(9) . .
C232 C231 C230 119.5(12) . .
C231 C232 C233 118.9(11) . .
C234 C233 C232 118.5(11) . .
C234 C233 C235 119.5(11) . .
C232 C233 C235 122.1(11) . .
N2 C234 C233 123.4(11) . .
O4 C235 O3 113.3(10) . .
O4 C235 C233 108.8(10) . .
O3 C235 C233 111.7(10) . .
C315 C310 C311 117.3(16) . .
C315 C310 P3 123.0(13) . .
C311 C310 P3 119.6(12) . .
C312 C311 C310 121.1(17) . .
C313 C312 C311 122(2) . .
C312 C313 C314 118.3(19) . .
C315 C314 C313 119.6(18) . .
C310 C315 C314 121.4(18) . .
C321 C320 C325 118.3(17) . .
C321 C320 P3 122.7(14) . .
C325 C320 P3 117.6(13) . .
C320 C321 C322 119(2) . .
C323 C322 C321 122(2) . .
C324 C323 C322 119(2) . .
C323 C324 C325 121(3) . .
C320 C325 C324 121(2) . .
N3 C330 C331 122.3(12) . .
N3 C330 P3 113.5(9) . .
C331 C330 P3 124.1(10) . .
C330 C331 C332 118.7(13) . .
C331 C332 C333 120.3(13) . .
C334 C333 C332 115.9(13) . .
C334 C333 C335 121.8(12) . .
C332 C333 C335 122.3(12) . .
N3 C334 C333 125.5(13) . .
O6 C335 O5 115.4(12) . .
O6 C335 C333 108.4(10) . .
O5 C335 C333 113.1(12) . .
F1 B1 F3 112.4(15) . .
F1 B1 F2 110.5(14) . .
F3 B1 F2 109.3(14) . .
F1 B1 F4 110.8(14) . .
F3 B1 F4 107.6(14) . .
F2 B1 F4 106.0(14) . .
F8 B2 F5 113.4(14) . .
F8 B2 F7 115.4(14) . .
F5 B2 F7 111.2(13) . .
F8 B2 F6 103.8(14) . .
F5 B2 F6 105.6(14) . .
F7 B2 F6 106.5(14) . .

loop_
_geom_bond_atom_site_label_1
_geom_bond_atom_site_label_2
_geom_bond_distance
_geom_bond_site_symmetry_2
Au1 C1 2.1096(4) .
Au1 P1 2.257(3) .
Au1 Ag1 2.8765(9) 2_667
Au1 Au2 2.9660(6) 2_667
Au1 Au3 2.9758(7) 2_667
Au1 Au3 2.9835(7) .
Au1 Au2 3.0029(6) .
Au2 C1 2.1112(5) .
Au2 P2 2.263(3) .
Au2 Ag1 2.8938(10) .
Au2 Au1 2.9660(6) 2_667
Au2 Au3 2.9698(6) 2_667
Au2 Au3 2.9917(7) .
Au3 C1 2.1042(5) .
Au3 P3 2.251(4) .
Au3 Ag1 2.9108(10) .
Au3 Au2 2.9698(6) 2_667
Au3 Au1 2.9758(7) 2_667
Ag1 N3 2.359(10) .
Ag1 N2 2.359(10) .
Ag1 N1 2.368(10) 2_667
Ag1 Au1 2.8765(9) 2_667
P1 C110 1.819(13) .
P1 C120 1.821(11) .
P1 C130 1.832(12) .
P2 C220 1.802(12) .
P2 C210 1.801(13) .
P2 C230 1.816(13) .
P3 C310 1.801(16) .
P3 C320 1.807(15) .
P3 C330 1.828(13) .
O1 C135 1.380(17) .
O1 C136 1.468(18) .
O2 C137 1.405(18) .
O2 C135 1.421(18) .
O3 C235 1.400(15) .
O3 C236 1.434(15) .
O4 C235 1.390(15) .
O4 C237 1.418(16) .
O5 C335 1.395(16) .
O5 C337 1.41(2) .
O6 C335 1.365(17) .
O6 C336 1.430(17) .
N1 C134 1.336(16) .
N1 C130 1.351(15) .
N1 Ag1 2.368(10) 2_667
N2 C234 1.355(15) .
N2 C230 1.365(14) .
N3 C334 1.329(16) .
N3 C330 1.357(17) .
C1 Au3 2.1042(5) 2_667
C1 Au1 2.1096(4) 2_667
C1 Au2 2.1112(4) 2_667
C2S Cl1 1.655(19) .
C2S Cl2 1.81(2) .
C110 C115 1.367(18) .
C110 C111 1.421(17) .
C111 C112 1.380(18) .
C112 C113 1.37(2) .
C113 C114 1.38(2) .
C114 C115 1.388(19) .
C120 C125 1.373(18) .
C120 C121 1.379(17) .
C121 C122 1.397(18) .
C122 C123 1.38(2) .
C123 C124 1.340(19) .
C124 C125 1.369(18) .
C130 C131 1.372(17) .
C131 C132 1.389(17) .
C132 C133 1.375(18) .
C133 C134 1.413(19) .
C133 C135 1.492(18) .
C210 C215 1.388(16) .
C210 C211 1.403(17) .
C211 C212 1.359(19) .
C212 C213 1.36(2) .
C213 C214 1.39(2) .
C214 C215 1.379(18) .
C220 C221 1.372(18) .
C220 C225 1.389(18) .
C221 C222 1.404(19) .
C222 C223 1.37(2) .
C223 C224 1.36(2) .
C224 C225 1.395(18) .
C230 C231 1.381(17) .
C231 C232 1.383(18) .
C232 C233 1.394(17) .
C233 C234 1.387(17) .
C233 C235 1.521(17) .
C310 C315 1.37(2) .
C310 C311 1.39(2) .
C311 C312 1.36(2) .
C312 C313 1.34(3) .
C313 C314 1.40(3) .
C314 C315 1.40(3) .
C320 C321 1.34(2) .
C320 C325 1.39(2) .
C321 C322 1.42(3) .
C322 C323 1.36(4) .
C323 C324 1.31(4) .
C324 C325 1.39(2) .
C330 C331 1.369(18) .
C331 C332 1.380(19) .
C332 C333 1.399(19) .
C333 C334 1.371(17) .
C333 C335 1.510(19) .
B1 F1 1.34(2) .
B1 F3 1.37(2) .
B1 F2 1.41(2) .
B1 F4 1.43(2) .
B2 F8 1.340(15) .
B2 F5 1.358(15) .
B2 F7 1.361(14) .
B2 F6 1.418(16) .
